data_2001040
loop_
_publ_author_name
'Kumar Das, P.'
'Mukhopadhyay, A.'
'Ray, S.'
'Bhattacharya (n\'ee Mazumdar), S.'
'Datta, S.'
'De, A.'

_publ_section_title
;
 Disorder in the structure of
 (\h^6^-benzo[<i>b</i>]thiophene)tricarbonylchromium(0)
;
_journal_issue 2
_journal_name_full 'Acta Crystallographica Section C'
_journal_page_first 266
_journal_page_last 268
_journal_paper_doi 10.1107/S0108270191009253
_journal_volume 48
_journal_year 1992
_chemical_formula_sum 'C11 H6 Cr O3 S'
_chemical_formula_weight 270.23
_space_group_IT_number 14
_space_group_name_Hall '-P 2yn'
_space_group_name_H-M_alt 'P 1 21/n 1'
_symmetry_cell_setting monoclinic
_symmetry_space_group_name_Hall '-P 2yn'
_symmetry_space_group_name_H-M 'P 1 21/n 1'
_cell_angle_alpha 90
_cell_angle_beta 100.15(3)
_cell_angle_gamma 90
_cell_formula_units_Z 4
_cell_length_a 6.619(3)
_cell_length_b 11.708(4)
_cell_length_c 13.995(5)
_cell_volume 1067.6(7)
_diffrn_radiation_type Mo
_diffrn_radiation_wavelength 0.7107
_exptl_absorpt_coefficient_mu 1.2181
_exptl_crystal_density_diffrn 1.681
_exptl_crystal_F_000 544
_cod_data_source_file he0015.cif
_cod_data_source_block he0015a
_cod_original_cell_volume 1067.58
_cod_original_formula_sum 'C11 H6 Cr1 O3 S1'
_cod_database_code 2001040

loop_
_space_group_symop_id
_space_group_symop_operation_xyz
1 x,y,z
2 -x+1/2,y+1/2,-z+1/2
3 -x,-y,-z
4 x+1/2,-y+1/2,z+1/2

loop_
_atom_site_label
_atom_site_fract_x
_atom_site_fract_y
_atom_site_fract_z
_atom_site_U_iso_or_equiv
Cr 1.11170(10) .19930(10) .12060(10) .0370(10)
C(1S) .7966(3) .4565(2) .0947(2) .0730(10)
C(2S) .7577(3) .3404(3) -.0670(2) .0970(10)
O(1) 1.4178(4) .0172(3) .1887(3) .0740(10)
O(2) 1.4137(4) .3632(3) .2286(3) .0740(10)
O(3) 1.3031(5) .2247(4) -.0555(2) .088(2)
C(1) .7573(7) .4503(5) -.0123(5) .093(3)
C(3) .8059(5) .2532(4) .0272(3) .0480(10)
C(4) .8243(6) .1322(4) .0309(3) .062(2)
C(5) .8558(6) .0784(4) .1206(4) .065(2)
C(6) .8825(6) .1407(4) .2074(3) .0590(10)
C(7) .8759(5) .2587(4) .2056(3) .0490(10)
C(8) .8309(5) .3163(3) .1152(3) .0440(10)
C(9) 1.2982(6) .0871(3) .1640(3) .0490(10)
C(10) 1.2961(6) .3020(3) .1865(3) .0470(10)
C(11) 1.2313(6) .2149(3) .0124(3) .0530(10)
H(1) .7315 .5200 -.0486 .080
H(4) .8152 .0886 -.0278 .080
H(5) .8597 -.0036 .1232 .080
H(6) .9054 .1012 .2685 .080
H(7) .9014 .3016 .2650 .080

loop_
_geom_bond_atom_site_label_1
_geom_bond_atom_site_label_2
_geom_bond_distance
Cr C(3) 2.296(3)
Cr C(5) 2.208(4)
Cr C(7) 2.234(4)
Cr C(9) 1.831(4)
Cr C(11) 1.838(4)
C(1S) C(8) 1.675(4)
C(2S) C(3) 1.654(5)
O(2) C(10) 1.143(5)
C(3) C(4) 1.422(6)
C(4) C(5) 1.386(7)
C(6) C(7) 1.382(6)
Cr C(4) 2.229(4)
Cr C(6) 2.213(4)
Cr C(8) 2.300(4)
Cr C(10) 1.841(4)
C(1S) C(1) 1.476(7)
C(2S) C(1) 1.497(7)
O(1) C(9) 1.149(5)
O(3) C(11) 1.140(6)
C(3) C(8) 1.420(5)
C(5) C(6) 1.403(7)
C(7) C(8) 1.418(5)
